data_7022845
loop_
_publ_author_name
'Liang, Lan-Chang'
'Lin, Sheng-Ta'
'Chien, Chia-Cheng'
'Chen, Ming-Tsz'

_publ_section_title
;
 Zirconium and hafnium complexes containing N-alkyl substituted amine
 biphenolate ligands: coordination chemistry and living ring-opening
 polymerization catalysis.
;
_journal_issue 25
_journal_name_full 'Dalton transactions (Cambridge, England : 2003)'
_journal_page_first 9286
_journal_page_last 9293
_journal_paper_doi 10.1039/c3dt50152c
_journal_volume 42
_journal_year 2013
_chemical_formula_moiety 'C45 H78 N2 O5 Zr'
_chemical_formula_sum 'C45 H78 N2 O5 Zr'
_chemical_formula_weight 818.31
_chemical_name_systematic
;
?
;
_space_group_IT_number 14
_symmetry_cell_setting monoclinic
_symmetry_space_group_name_Hall '-P 2ybc'
_symmetry_space_group_name_H-M 'P 1 21/c 1'
_atom_sites_solution_hydrogens geom
_atom_sites_solution_primary direct
_atom_sites_solution_secondary difmap
_audit_creation_method SHELXL-97
_cell_angle_alpha 90.00
_cell_angle_beta 92.473(3)
_cell_angle_gamma 90.00
_cell_formula_units_Z 4
_cell_length_a 10.4727(11)
_cell_length_b 21.469(2)
_cell_length_c 21.279(2)
_cell_measurement_temperature 200(2)
_cell_volume 4779.9(8)
_computing_cell_refinement 'HKL Scalepack (Otwinowski & Minor 1997)'
_computing_data_collection 'Collect (Nonius BV, 1997-2000)'
_computing_data_reduction 'HKL Denzo and Scalepack (Otwinowski & Minor 19'
_computing_molecular_graphics 'Ortep-3 for Windows (Farrugia, 1997)'
_computing_publication_material 'WinGX publication routines (Farrugia, 1999)'
_computing_structure_refinement 'SHELXL-97 (Sheldrick, 1997)'
_computing_structure_solution 'SHELXS-86 (Sheldrick, 1986)'
_diffrn_ambient_temperature 200(2)
_diffrn_measured_fraction_theta_full 0.991
_diffrn_measured_fraction_theta_max 0.991
_diffrn_measurement_device_type KappaCCD
_diffrn_measurement_method 'CCD rotation images, thick slices'
_diffrn_radiation_monochromator graphite
_diffrn_radiation_source 'fine-focus sealed tube'
_diffrn_radiation_type MoK\a
_diffrn_radiation_wavelength 0.71073
_diffrn_reflns_av_R_equivalents 0.0511
_diffrn_reflns_av_unetI/netI 0.0635
_diffrn_reflns_limit_h_max 12
_diffrn_reflns_limit_h_min -12
_diffrn_reflns_limit_k_max 24
_diffrn_reflns_limit_k_min -25
_diffrn_reflns_limit_l_max 24
_diffrn_reflns_limit_l_min -25
_diffrn_reflns_number 30282
_diffrn_reflns_theta_full 25.02
_diffrn_reflns_theta_max 25.02
_diffrn_reflns_theta_min 2.13
_exptl_absorpt_coefficient_mu 0.271
_exptl_absorpt_correction_T_max 0.9839
_exptl_absorpt_correction_T_min 0.8901
_exptl_absorpt_correction_type multi-scan
_exptl_crystal_colour 'pale yellow'
_exptl_crystal_density_diffrn 1.137
_exptl_crystal_density_method 'not measured'
_exptl_crystal_description prism
_exptl_crystal_F_000 1768
_exptl_crystal_size_max 0.44
_exptl_crystal_size_mid 0.11
_exptl_crystal_size_min 0.06
_refine_diff_density_max 0.702
_refine_diff_density_min -0.567
_refine_diff_density_rms 0.066
_refine_ls_extinction_method none
_refine_ls_goodness_of_fit_ref 1.044
_refine_ls_hydrogen_treatment constr
_refine_ls_matrix_type full
_refine_ls_number_parameters 475
_refine_ls_number_reflns 8373
_refine_ls_number_restraints 4
_refine_ls_restrained_S_all 1.045
_refine_ls_R_factor_all 0.0834
_refine_ls_R_factor_gt 0.0520
_refine_ls_shift/su_max 0.035
_refine_ls_shift/su_mean 0.001
_refine_ls_structure_factor_coef Fsqd
_refine_ls_weighting_details 'calc w=1/[\s^2^(Fo^2^)+(0.0543P)^2^+4.6080P] where P=(Fo^2^+2Fc^2^)/3'
_refine_ls_weighting_scheme calc
_refine_ls_wR_factor_gt 0.1199
_refine_ls_wR_factor_ref 0.1347
_reflns_number_gt 5935
_reflns_number_total 8373
_reflns_threshold_expression >2sigma(I)
_cod_data_source_file c3dt50152c.txt
_cod_data_source_block a12717_2aHOiPr
_cod_depositor_comments
;
The following automatic conversions were performed:

'_symmetry_cell_setting' value 'Monoclinic' changed to 'monoclinic'
according to /home/saulius/struct/CIF-dictionaries/cif_core.dic
dictionary named 'cif_core.dic' version 2.4.2 from 2011-04-26.

Automatic conversion script
Id: cif_fix_values 1891 2012-01-12 08:04:46Z andrius 
;
_cod_original_cell_volume 4780.0(8)
_cod_original_sg_symbol_H-M P2(1)/C
_cod_database_code 7022845

loop_
_symmetry_equiv_pos_as_xyz
'x, y, z'
'-x, y+1/2, -z+1/2'
'-x, -y, -z'
'x, -y-1/2, z-1/2'

loop_
_atom_site_label
_atom_site_type_symbol
_atom_site_fract_x
_atom_site_fract_y
_atom_site_fract_z
_atom_site_U_iso_or_equiv
_atom_site_adp_type
_atom_site_occupancy
_atom_site_symmetry_multiplicity
_atom_site_calc_flag
_atom_site_refinement_flags
_atom_site_disorder_assembly
_atom_site_disorder_group
C1 C 0.8341(3) 0.91161(16) 0.15265(16) 0.0296(8) Uani 1 1 d . . .
C2 C 0.8937(3) 0.96116(16) 0.18661(16) 0.0299(8) Uani 1 1 d . . .
C3 C 1.0393(3) 0.96257(17) 0.19862(18) 0.0366(9) Uani 1 1 d . . .
C4 C 1.1063(4) 0.9649(2) 0.13605(19) 0.0491(11) Uani 1 1 d . . .
H4A H 1.0789 1.0022 0.1126 0.074 Uiso 1 1 calc R . .
H4B H 1.0838 0.9277 0.1112 0.074 Uiso 1 1 calc R . .
H4C H 1.1990 0.9662 0.1443 0.074 Uiso 1 1 calc R . .
C5 C 1.0825(4) 0.9050(2) 0.23555(19) 0.0479(11) Uani 1 1 d . . .
H5A H 1.0392 0.9037 0.2755 0.072 Uiso 1 1 calc R . .
H5B H 1.1751 0.9068 0.2440 0.072 Uiso 1 1 calc R . .
H5C H 1.0608 0.8676 0.2110 0.072 Uiso 1 1 calc R . .
C6 C 1.0822(4) 1.0205(2) 0.2366(2) 0.0588(13) Uani 1 1 d . . .
H6A H 1.0420 1.0203 0.2773 0.088 Uiso 1 1 calc R . .
H6B H 1.0566 1.0582 0.2132 0.088 Uiso 1 1 calc R . .
H6C H 1.1754 1.0200 0.2433 0.088 Uiso 1 1 calc R . .
C7 C 0.8147(3) 1.00731(16) 0.20945(16) 0.0315(8) Uani 1 1 d . . .
H7 H 0.8536 1.0409 0.2322 0.038 Uiso 1 1 calc R . .
C8 C 0.6814(3) 1.00720(16) 0.20095(16) 0.0296(8) Uani 1 1 d . . .
C9 C 0.6029(3) 1.05945(16) 0.22973(17) 0.0348(9) Uani 1 1 d . . .
C10 C 0.6345(4) 1.0627(2) 0.30076(18) 0.0537(12) Uani 1 1 d . . .
H10A H 0.7263 1.0699 0.3081 0.081 Uiso 1 1 calc R . .
H10B H 0.6107 1.0233 0.3204 0.081 Uiso 1 1 calc R . .
H10C H 0.5866 1.0969 0.3191 0.081 Uiso 1 1 calc R . .
C11 C 0.6351(4) 1.12194(19) 0.2002(2) 0.0572(12) Uani 1 1 d . . .
H11A H 0.7273 1.1293 0.2050 0.086 Uiso 1 1 calc R . .
H11B H 0.5894 1.1553 0.2212 0.086 Uiso 1 1 calc R . .
H11C H 0.6092 1.1214 0.1554 0.086 Uiso 1 1 calc R . .
C12 C 0.4594(4) 1.04854(19) 0.2203(2) 0.0483(11) Uani 1 1 d . . .
H12A H 0.4130 1.0833 0.2386 0.072 Uiso 1 1 calc R . .
H12B H 0.4362 1.0096 0.2410 0.072 Uiso 1 1 calc R . .
H12C H 0.4368 1.0457 0.1752 0.072 Uiso 1 1 calc R . .
C13 C 0.6276(3) 0.95819(16) 0.16646(16) 0.0306(8) Uani 1 1 d . . .
H13 H 0.5375 0.9569 0.1592 0.037 Uiso 1 1 calc R . .
C14 C 0.7017(3) 0.91102(16) 0.14236(16) 0.0288(8) Uani 1 1 d . . .
C15 C 0.6358(3) 0.85598(17) 0.11123(16) 0.0336(9) Uani 1 1 d . . .
H15A H 0.5438 0.8663 0.1063 0.040 Uiso 1 1 calc R . .
H15B H 0.6434 0.8207 0.1411 0.040 Uiso 1 1 calc R . .
C16 C 0.6520(3) 0.87996(17) -0.00486(18) 0.0360(9) Uani 1 1 d . . .
C17 C 0.7367(4) 0.93735(17) 0.00628(19) 0.0435(10) Uani 1 1 d . . .
H17A H 0.7170 0.9567 0.0464 0.065 Uiso 1 1 calc R . .
H17B H 0.7206 0.9673 -0.0279 0.065 Uiso 1 1 calc R . .
H17C H 0.8268 0.9248 0.0074 0.065 Uiso 1 1 calc R . .
C18 C 0.5127(4) 0.9023(2) -0.0098(2) 0.0558(12) Uani 1 1 d . . .
H18A H 0.4896 0.9205 0.0304 0.084 Uiso 1 1 calc R . .
H18B H 0.4564 0.8670 -0.0200 0.084 Uiso 1 1 calc R . .
H18C H 0.5031 0.9338 -0.0430 0.084 Uiso 1 1 calc R . .
C19 C 0.6866(4) 0.85126(18) -0.06778(17) 0.0418(10) Uani 1 1 d . . .
H19A H 0.7755 0.8369 -0.0650 0.063 Uiso 1 1 calc R . .
H19B H 0.6765 0.8826 -0.1011 0.063 Uiso 1 1 calc R . .
H19C H 0.6300 0.8159 -0.0775 0.063 Uiso 1 1 calc R . .
C20 C 0.5948(3) 0.77455(16) 0.03937(17) 0.0339(9) Uani 1 1 d . . .
H20A H 0.6019 0.7508 0.0792 0.041 Uiso 1 1 calc R . .
H20B H 0.5050 0.7887 0.0342 0.041 Uiso 1 1 calc R . .
C21 C 0.6178(3) 0.72948(16) -0.01316(17) 0.0322(8) Uani 1 1 d . . .
C22 C 0.5178(3) 0.71299(17) -0.05531(17) 0.0361(9) Uani 1 1 d . . .
H22 H 0.4384 0.7342 -0.0532 0.043 Uiso 1 1 calc R . .
C23 C 0.5301(3) 0.66683(17) -0.10016(16) 0.0337(9) Uani 1 1 d . . .
C24 C 0.4214(4) 0.64760(18) -0.14657(18) 0.0393(9) Uani 1 1 d . . .
C25 C 0.3120(4) 0.6945(2) -0.1475(2) 0.0632(13) Uani 1 1 d . . .
H25A H 0.3428 0.7351 -0.1616 0.095 Uiso 1 1 calc R . .
H25B H 0.2800 0.6986 -0.1051 0.095 Uiso 1 1 calc R . .
H25C H 0.2428 0.6801 -0.1764 0.095 Uiso 1 1 calc R . .
C26 C 0.4686(4) 0.6430(3) -0.2132(2) 0.0661(14) Uani 1 1 d . . .
H26A H 0.4989 0.6839 -0.2266 0.099 Uiso 1 1 calc R . .
H26B H 0.3985 0.6292 -0.2418 0.099 Uiso 1 1 calc R . .
H26C H 0.5389 0.6129 -0.2140 0.099 Uiso 1 1 calc R . .
C27 C 0.3697(4) 0.5844(2) -0.1268(2) 0.0627(13) Uani 1 1 d . . .
H27A H 0.4385 0.5534 -0.1268 0.094 Uiso 1 1 calc R . .
H27B H 0.3005 0.5715 -0.1565 0.094 Uiso 1 1 calc R . .
H27C H 0.3369 0.5875 -0.0845 0.094 Uiso 1 1 calc R . .
C28 C 0.6476(3) 0.63543(16) -0.09940(17) 0.0354(9) Uani 1 1 d . . .
H28 H 0.6574 0.6027 -0.1288 0.042 Uiso 1 1 calc R . .
C29 C 0.7509(3) 0.64923(16) -0.05814(17) 0.0320(8) Uani 1 1 d . . .
C30 C 0.8754(4) 0.61187(18) -0.05951(19) 0.0415(10) Uani 1 1 d . . .
C31 C 0.8667(4) 0.5570(2) -0.1060(2) 0.0627(14) Uani 1 1 d . . .
H31A H 0.9488 0.5350 -0.1055 0.094 Uiso 1 1 calc R . .
H31B H 0.8463 0.5727 -0.1485 0.094 Uiso 1 1 calc R . .
H31C H 0.7996 0.5282 -0.0936 0.094 Uiso 1 1 calc R . .
C32 C 0.9105(4) 0.5849(2) 0.0059(2) 0.0580(12) Uani 1 1 d . . .
H32A H 0.9900 0.5610 0.0042 0.087 Uiso 1 1 calc R . .
H32B H 0.8417 0.5575 0.0190 0.087 Uiso 1 1 calc R . .
H32C H 0.9223 0.6190 0.0363 0.087 Uiso 1 1 calc R . .
C33 C 0.9834(4) 0.6546(2) -0.0799(2) 0.0582(12) Uani 1 1 d . . .
H33A H 1.0628 0.6306 -0.0815 0.087 Uiso 1 1 calc R . .
H33B H 0.9951 0.6886 -0.0495 0.087 Uiso 1 1 calc R . .
H33C H 0.9612 0.6718 -0.1216 0.087 Uiso 1 1 calc R . .
C34 C 0.7356(3) 0.69866(15) -0.01561(16) 0.0296(8) Uani 1 1 d . . .
C35 C 1.0400(4) 0.8650(2) -0.0511(2) 0.0609(13) Uani 1 1 d . . .
H35 H 0.9716 0.8804 -0.0815 0.073 Uiso 1 1 d R A .
C36 C 1.1189(6) 0.9167(3) -0.0326(3) 0.0530(16) Uiso 0.70 1 d P A 1
H36A H 1.0679 0.9473 -0.0104 0.080 Uiso 0.70 1 calc PR A 1
H36B H 1.1531 0.9361 -0.0700 0.080 Uiso 0.70 1 calc PR A 1
H36C H 1.1896 0.9023 -0.0047 0.080 Uiso 0.70 1 calc PR A 1
C37 C 1.1136(8) 0.8153(4) -0.0870(4) 0.084(2) Uiso 0.70 1 d P A 1
H37A H 1.0565 0.7804 -0.0980 0.126 Uiso 0.70 1 calc PR A 1
H37B H 1.1859 0.8002 -0.0605 0.126 Uiso 0.70 1 calc PR A 1
H37C H 1.1453 0.8336 -0.1256 0.126 Uiso 0.70 1 calc PR A 1
C36' C 1.1758(17) 0.8840(9) -0.0221(8) 0.076(5) Uiso 0.30 1 d P A 2
H36D H 1.1656 0.9067 0.0174 0.113 Uiso 0.30 1 calc PR A 2
H36E H 1.2192 0.9107 -0.0518 0.113 Uiso 0.30 1 calc PR A 2
H36F H 1.2270 0.8465 -0.0137 0.113 Uiso 0.30 1 calc PR A 2
C37' C 1.0348(15) 0.8386(7) -0.1068(7) 0.057(4) Uiso 0.30 1 d P A 2
H37D H 0.9470 0.8250 -0.1171 0.086 Uiso 0.30 1 calc PR A 2
H37E H 1.0920 0.8024 -0.1064 0.086 Uiso 0.30 1 calc PR A 2
H37F H 1.0614 0.8686 -0.1384 0.086 Uiso 0.30 1 calc PR A 2
C38 C 1.2023(5) 0.7433(4) 0.0999(4) 0.124(3) Uani 1 1 d . . .
H38 H 1.2256 0.7741 0.0671 0.149 Uiso 1 1 calc R . .
C39 C 1.2364(5) 0.6877(3) 0.0677(3) 0.094(2) Uani 1 1 d . . .
H39A H 1.1777 0.6814 0.0311 0.141 Uiso 1 1 calc R . .
H39B H 1.2308 0.6520 0.0962 0.141 Uiso 1 1 calc R . .
H39C H 1.3240 0.6914 0.0537 0.141 Uiso 1 1 calc R . .
C40 C 1.2768(5) 0.7674(4) 0.1502(3) 0.116(3) Uani 1 1 d . . .
H40A H 1.2409 0.8073 0.1633 0.174 Uiso 1 1 calc R . .
H40B H 1.3644 0.7738 0.1371 0.174 Uiso 1 1 calc R . .
H40C H 1.2773 0.7381 0.1855 0.174 Uiso 1 1 calc R . .
C41 C 0.8605(5) 0.7449(2) 0.2210(2) 0.0731(16) Uani 1 1 d D . .
H41 H 0.8968 0.7875 0.2154 0.088 Uiso 1 1 calc R B 3
C42' C 0.9817(8) 0.7212(7) 0.2471(6) 0.092(4) Uiso 0.45 1 d PD C 3
H42A H 1.0384 0.7118 0.2129 0.137 Uiso 0.45 1 calc PR C 3
H42B H 0.9666 0.6831 0.2711 0.137 Uiso 0.45 1 calc PR C 3
H42C H 1.0218 0.7526 0.2750 0.137 Uiso 0.45 1 calc PR C 3
C43' C 0.7679(13) 0.7677(8) 0.2646(6) 0.113(5) Uiso 0.45 1 d PD C 3
H43A H 0.6931 0.7843 0.2410 0.170 Uiso 0.45 1 calc PR C 3
H43B H 0.8069 0.8008 0.2908 0.170 Uiso 0.45 1 calc PR C 3
H43C H 0.7415 0.7335 0.2916 0.170 Uiso 0.45 1 calc PR C 3
C42 C 0.9322(11) 0.6869(4) 0.2306(6) 0.103(4) Uiso 0.55 1 d PD C 4
H42D H 1.0148 0.6903 0.2109 0.154 Uiso 0.55 1 calc PR C 4
H42E H 0.8835 0.6523 0.2116 0.154 Uiso 0.55 1 calc PR C 4
H42F H 0.9463 0.6793 0.2758 0.154 Uiso 0.55 1 calc PR C 4
C43 C 0.7477(7) 0.7286(5) 0.2558(5) 0.084(3) Uiso 0.55 1 d PD C 4
H43D H 0.6871 0.7633 0.2540 0.125 Uiso 0.55 1 calc PR C 4
H43E H 0.7736 0.7199 0.2998 0.125 Uiso 0.55 1 calc PR C 4
H43F H 0.7071 0.6915 0.2370 0.125 Uiso 0.55 1 calc PR C 4
C44 C 0.6175(6) 0.6039(2) 0.0931(2) 0.0691(15) Uani 1 1 d . . .
C45 C 0.5392(5) 0.5719(2) 0.0466(2) 0.0676(14) Uani 1 1 d . . .
H45A H 0.5849 0.5351 0.0320 0.101 Uiso 1 1 calc R . .
H45B H 0.5200 0.5997 0.0110 0.101 Uiso 1 1 calc R . .
H45C H 0.4593 0.5588 0.0650 0.101 Uiso 1 1 calc R . .
N1 N 0.6771(3) 0.83235(13) 0.04811(13) 0.0284(7) Uani 1 1 d . A .
N2 N 0.6786(5) 0.6292(2) 0.1301(2) 0.0998(18) Uani 1 1 d . . .
O1 O 0.9028(2) 0.86436(11) 0.12942(11) 0.0334(6) Uani 1 1 d . A .
O2 O 0.8307(2) 0.71757(10) 0.02415(11) 0.0327(6) Uani 1 1 d . A .
O3 O 0.9774(2) 0.83505(12) -0.00137(12) 0.0413(7) Uani 1 1 d . A .
O4 O 1.0716(2) 0.75549(12) 0.09987(12) 0.0449(7) Uani 1 1 d . A .
O5 O 0.8224(2) 0.74032(12) 0.15379(11) 0.0421(7) Uani 1 1 d . A .
H5 H 0.7533 0.7130 0.1434 0.051 Uiso 1 1 calc R . .
Zr1 Zr 0.91117(3) 0.792157(15) 0.069425(16) 0.02856(12) Uani 1 1 d . . .

loop_
_atom_site_aniso_label
_atom_site_aniso_U_11
_atom_site_aniso_U_22
_atom_site_aniso_U_33
_atom_site_aniso_U_23
_atom_site_aniso_U_13
_atom_site_aniso_U_12
C1 0.0285(19) 0.031(2) 0.030(2) -0.0003(16) 0.0064(15) 0.0069(16)
C2 0.0270(19) 0.033(2) 0.030(2) -0.0002(16) 0.0018(15) 0.0009(15)
C3 0.027(2) 0.040(2) 0.042(2) -0.0080(18) -0.0003(17) -0.0008(17)
C4 0.033(2) 0.058(3) 0.057(3) 0.001(2) 0.012(2) -0.003(2)
C5 0.034(2) 0.062(3) 0.047(3) 0.003(2) -0.0093(19) 0.004(2)
C6 0.035(2) 0.062(3) 0.078(3) -0.026(3) -0.002(2) -0.005(2)
C7 0.032(2) 0.031(2) 0.032(2) -0.0053(16) 0.0039(16) -0.0020(16)
C8 0.030(2) 0.030(2) 0.0285(19) -0.0012(16) 0.0050(15) 0.0026(15)
C9 0.037(2) 0.031(2) 0.037(2) -0.0048(17) 0.0053(17) 0.0055(17)
C10 0.052(3) 0.065(3) 0.044(3) -0.015(2) 0.008(2) 0.013(2)
C11 0.062(3) 0.039(3) 0.071(3) -0.003(2) 0.019(2) 0.007(2)
C12 0.039(2) 0.046(3) 0.061(3) -0.012(2) 0.011(2) 0.0088(19)
C13 0.0248(19) 0.035(2) 0.032(2) -0.0037(17) 0.0026(15) 0.0029(16)
C14 0.0263(19) 0.031(2) 0.029(2) -0.0046(16) 0.0036(15) -0.0012(15)
C15 0.0237(19) 0.038(2) 0.039(2) -0.0075(17) 0.0066(16) 0.0002(16)
C16 0.0262(19) 0.040(2) 0.042(2) 0.0014(18) -0.0046(17) 0.0057(17)
C17 0.051(3) 0.035(2) 0.045(2) 0.0050(19) 0.008(2) 0.0004(19)
C18 0.041(3) 0.061(3) 0.065(3) 0.012(2) -0.007(2) 0.015(2)
C19 0.044(2) 0.043(2) 0.038(2) 0.0022(19) -0.0014(18) -0.0027(19)
C20 0.0246(19) 0.036(2) 0.042(2) -0.0096(17) 0.0071(16) -0.0019(15)
C21 0.030(2) 0.031(2) 0.037(2) -0.0053(17) 0.0066(16) -0.0012(16)
C22 0.027(2) 0.039(2) 0.042(2) -0.0048(18) 0.0034(16) -0.0001(17)
C23 0.034(2) 0.035(2) 0.033(2) -0.0043(17) 0.0042(16) -0.0016(17)
C24 0.033(2) 0.043(2) 0.042(2) -0.0069(19) -0.0004(18) -0.0017(18)
C25 0.051(3) 0.059(3) 0.077(3) -0.018(3) -0.024(2) 0.006(2)
C26 0.048(3) 0.103(4) 0.046(3) -0.016(3) -0.003(2) -0.006(3)
C27 0.061(3) 0.056(3) 0.069(3) 0.001(2) -0.020(3) -0.016(2)
C28 0.040(2) 0.031(2) 0.036(2) -0.0083(17) 0.0074(18) -0.0018(17)
C29 0.029(2) 0.032(2) 0.035(2) -0.0018(17) 0.0052(16) 0.0008(16)
C30 0.035(2) 0.042(2) 0.048(3) -0.015(2) 0.0033(18) 0.0079(18)
C31 0.048(3) 0.060(3) 0.080(3) -0.034(3) -0.001(2) 0.017(2)
C32 0.061(3) 0.048(3) 0.065(3) -0.004(2) -0.005(2) 0.017(2)
C33 0.035(2) 0.072(3) 0.069(3) -0.013(3) 0.013(2) 0.004(2)
C34 0.0282(19) 0.028(2) 0.033(2) -0.0023(16) 0.0038(15) -0.0026(15)
C35 0.049(3) 0.071(3) 0.064(3) 0.014(3) 0.021(2) -0.010(2)
C38 0.045(3) 0.158(6) 0.166(7) -0.095(6) -0.043(4) 0.057(4)
C39 0.056(3) 0.110(5) 0.116(5) -0.033(4) -0.004(3) 0.038(3)
C40 0.041(3) 0.183(7) 0.123(6) -0.068(5) -0.023(3) 0.019(4)
C41 0.115(5) 0.045(3) 0.058(3) 0.011(2) -0.006(3) -0.026(3)
C44 0.093(4) 0.059(3) 0.057(3) -0.001(3) 0.026(3) -0.033(3)
C45 0.090(4) 0.058(3) 0.055(3) -0.001(3) 0.009(3) -0.018(3)
N1 0.0242(16) 0.0289(16) 0.0323(17) -0.0059(13) 0.0034(12) -0.0018(12)
N2 0.139(5) 0.096(4) 0.066(3) -0.007(3) 0.022(3) -0.067(3)
O1 0.0268(13) 0.0350(14) 0.0382(14) -0.0061(12) -0.0002(11) 0.0026(11)
O2 0.0286(13) 0.0315(14) 0.0377(14) -0.0046(11) -0.0010(11) 0.0022(11)
O3 0.0329(15) 0.0471(16) 0.0446(16) 0.0000(13) 0.0105(12) -0.0026(12)
O4 0.0316(15) 0.0482(17) 0.0542(18) -0.0057(14) -0.0063(13) 0.0109(12)
O5 0.0487(17) 0.0425(16) 0.0349(15) -0.0001(12) -0.0003(12) -0.0063(13)
Zr1 0.02252(19) 0.0296(2) 0.0337(2) -0.00288(16) 0.00252(14) 0.00310(15)

loop_
_atom_type_symbol
_atom_type_description
_atom_type_scat_dispersion_real
_atom_type_scat_dispersion_imag
_atom_type_scat_source
C C 0.0033 0.0016 'International Tables Vol C Tables 4.2.6.8 and 6.1.1.4'
H H 0.0000 0.0000 'International Tables Vol C Tables 4.2.6.8 and 6.1.1.4'
N N 0.0061 0.0033 'International Tables Vol C Tables 4.2.6.8 and 6.1.1.4'
O O 0.0106 0.0060 'International Tables Vol C Tables 4.2.6.8 and 6.1.1.4'
Zr Zr -2.9673 0.5597 'International Tables Vol C Tables 4.2.6.8 and 6.1.1.4'

loop_
_geom_angle_atom_site_label_1
_geom_angle_atom_site_label_2
_geom_angle_atom_site_label_3
_geom_angle
O1 C1 C14 118.6(3)
O1 C1 C2 121.4(3)
C14 C1 C2 120.1(3)
C7 C2 C1 117.2(3)
C7 C2 C3 121.9(3)
C1 C2 C3 120.9(3)
C5 C3 C4 109.7(3)
C5 C3 C2 109.9(3)
C4 C3 C2 110.2(3)
C5 C3 C6 108.2(3)
C4 C3 C6 107.2(3)
C2 C3 C6 111.6(3)
C3 C4 H4A 109.5
C3 C4 H4B 109.5
H4A C4 H4B 109.5
C3 C4 H4C 109.5
H4A C4 H4C 109.5
H4B C4 H4C 109.5
C3 C5 H5A 109.5
C3 C5 H5B 109.5
H5A C5 H5B 109.5
C3 C5 H5C 109.5
H5A C5 H5C 109.5
H5B C5 H5C 109.5
C3 C6 H6A 109.5
C3 C6 H6B 109.5
H6A C6 H6B 109.5
C3 C6 H6C 109.5
H6A C6 H6C 109.5
H6B C6 H6C 109.5
C2 C7 C8 123.9(3)
C2 C7 H7 118.0
C8 C7 H7 118.0
C13 C8 C7 116.7(3)
C13 C8 C9 123.6(3)
C7 C8 C9 119.7(3)
C12 C9 C11 108.3(3)
C12 C9 C8 112.2(3)
C11 C9 C8 110.3(3)
C12 C9 C10 107.8(3)
C11 C9 C10 108.9(3)
C8 C9 C10 109.3(3)
C9 C10 H10A 109.5
C9 C10 H10B 109.5
H10A C10 H10B 109.5
C9 C10 H10C 109.5
H10A C10 H10C 109.5
H10B C10 H10C 109.5
C9 C11 H11A 109.5
C9 C11 H11B 109.5
H11A C11 H11B 109.5
C9 C11 H11C 109.5
H11A C11 H11C 109.5
H11B C11 H11C 109.5
C9 C12 H12A 109.5
C9 C12 H12B 109.5
H12A C12 H12B 109.5
C9 C12 H12C 109.5
H12A C12 H12C 109.5
H12B C12 H12C 109.5
C14 C13 C8 121.9(3)
C14 C13 H13 119.1
C8 C13 H13 119.1
C13 C14 C1 120.2(3)
C13 C14 C15 118.8(3)
C1 C14 C15 120.6(3)
C14 C15 N1 120.6(3)
C14 C15 H15A 107.2
N1 C15 H15A 107.2
C14 C15 H15B 107.2
N1 C15 H15B 107.2
H15A C15 H15B 106.8
C17 C16 C19 107.6(3)
C17 C16 C18 107.6(3)
C19 C16 C18 109.0(3)
C17 C16 N1 110.0(3)
C19 C16 N1 109.5(3)
C18 C16 N1 113.0(3)
C16 C17 H17A 109.5
C16 C17 H17B 109.5
H17A C17 H17B 109.5
C16 C17 H17C 109.5
H17A C17 H17C 109.5
H17B C17 H17C 109.5
C16 C18 H18A 109.5
C16 C18 H18B 109.5
H18A C18 H18B 109.5
C16 C18 H18C 109.5
H18A C18 H18C 109.5
H18B C18 H18C 109.5
C16 C19 H19A 109.5
C16 C19 H19B 109.5
H19A C19 H19B 109.5
C16 C19 H19C 109.5
H19A C19 H19C 109.5
H19B C19 H19C 109.5
C21 C20 N1 120.6(3)
C21 C20 H20A 107.2
N1 C20 H20A 107.2
C21 C20 H20B 107.2
N1 C20 H20B 107.2
H20A C20 H20B 106.8
C22 C21 C34 119.6(3)
C22 C21 C20 120.1(3)
C34 C21 C20 120.0(3)
C23 C22 C21 122.3(3)
C23 C22 H22 118.8
C21 C22 H22 118.8
C22 C23 C28 116.3(3)
C22 C23 C24 123.3(3)
C28 C23 C24 120.4(3)
C26 C24 C27 109.3(4)
C26 C24 C25 107.8(4)
C27 C24 C25 108.4(4)
C26 C24 C23 110.8(3)
C27 C24 C23 108.9(3)
C25 C24 C23 111.6(3)
C24 C25 H25A 109.5
C24 C25 H25B 109.5
H25A C25 H25B 109.5
C24 C25 H25C 109.5
H25A C25 H25C 109.5
H25B C25 H25C 109.5
C24 C26 H26A 109.5
C24 C26 H26B 109.5
H26A C26 H26B 109.5
C24 C26 H26C 109.5
H26A C26 H26C 109.5
H26B C26 H26C 109.5
C24 C27 H27A 109.5
C24 C27 H27B 109.5
H27A C27 H27B 109.5
C24 C27 H27C 109.5
H27A C27 H27C 109.5
H27B C27 H27C 109.5
C29 C28 C23 124.1(3)
C29 C28 H28 117.9
C23 C28 H28 117.9
C28 C29 C34 117.2(3)
C28 C29 C30 121.0(3)
C34 C29 C30 121.8(3)
C33 C30 C29 109.3(3)
C33 C30 C31 107.5(3)
C29 C30 C31 112.7(3)
C33 C30 C32 109.3(4)
C29 C30 C32 110.5(3)
C31 C30 C32 107.4(3)
C30 C31 H31A 109.5
C30 C31 H31B 109.5
H31A C31 H31B 109.5
C30 C31 H31C 109.5
H31A C31 H31C 109.5
H31B C31 H31C 109.5
C30 C32 H32A 109.5
C30 C32 H32B 109.5
H32A C32 H32B 109.5
C30 C32 H32C 109.5
H32A C32 H32C 109.5
H32B C32 H32C 109.5
C30 C33 H33A 109.5
C30 C33 H33B 109.5
H33A C33 H33B 109.5
C30 C33 H33C 109.5
H33A C33 H33C 109.5
H33B C33 H33C 109.5
O2 C34 C21 117.7(3)
O2 C34 C29 122.1(3)
C21 C34 C29 120.3(3)
C37' C35 O3 118.3(8)
C37' C35 C36 125.8(8)
O3 C35 C36 115.2(4)
C37' C35 C37 41.8(7)
O3 C35 C37 108.3(4)
C36 C35 C37 112.3(5)
C37' C35 C36' 117.8(10)
O3 C35 C36' 105.2(7)
C36 C35 C36' 36.0(7)
C37 C35 C36' 84.9(8)
C37' C35 H35 63.8
O3 C35 H35 106.9
C36 C35 H35 108.1
C37 C35 H35 105.5
C36' C35 H35 140.8
C35 C36 H36A 109.5
C35 C36 H36B 109.5
H36A C36 H36B 109.5
C35 C36 H36C 109.5
H36A C36 H36C 109.5
H36B C36 H36C 109.5
C35 C37 H37A 109.5
C35 C37 H37B 109.5
H37A C37 H37B 109.5
C35 C37 H37C 109.5
H37A C37 H37C 109.5
H37B C37 H37C 109.5
C35 C36' H36D 109.5
C35 C36' H36E 109.5
H36D C36' H36E 109.5
C35 C36' H36F 109.5
H36D C36' H36F 109.5
H36E C36' H36F 109.5
C35 C37' H35 45.8
C35 C37' H37D 109.5
H35 C37' H37D 78.6
C35 C37' H37E 109.5
H35 C37' H37E 154.1
H37D C37' H37E 109.5
C35 C37' H37F 109.5
H35 C37' H37F 89.7
H37D C37' H37F 109.5
H37E C37' H37F 109.5
O4 C38 C40 116.6(5)
O4 C38 C39 115.0(5)
C40 C38 C39 122.3(5)
O4 C38 H38 98.3
C40 C38 H38 98.3
C39 C38 H38 98.3
C38 C39 H39A 109.5
C38 C39 H39B 109.5
H39A C39 H39B 109.5
C38 C39 H39C 109.5
H39A C39 H39C 109.5
H39B C39 H39C 109.5
C38 C40 H40A 109.5
C38 C40 H40B 109.5
H40A C40 H40B 109.5
C38 C40 H40C 109.5
H40A C40 H40C 109.5
H40B C40 H40C 109.5
C43' C41 C42' 117.8(9)
C43' C41 O5 118.9(8)
C42' C41 O5 122.9(7)
C43' C41 C42 123.2(9)
C42' C41 C42 38.3(6)
O5 C41 C42 101.3(6)
C43' C41 C43 35.3(7)
C42' C41 C43 115.5(8)
O5 C41 C43 106.6(6)
C42 C41 C43 98.3(7)
C43' C41 H41 92.0
C42' C41 H41 92.0
O5 C41 H41 92.0
C42 C41 H41 126.8
C43 C41 H41 126.8
C41 C42' H42A 109.5
C41 C42' H42B 109.5
H42A C42' H42B 109.5
C41 C42' H42C 109.5
H42A C42' H42C 109.5
H42B C42' H42C 109.5
C41 C43' H43A 109.5
C41 C43' H43B 109.5
H43A C43' H43B 109.5
C41 C43' H43C 109.5
H43A C43' H43C 109.5
H43B C43' H43C 109.5
C41 C42 H42D 109.5
C41 C42 H42E 109.5
H42D C42 H42E 109.5
C41 C42 H42F 109.5
H42D C42 H42F 109.5
H42E C42 H42F 109.5
C41 C43 H43D 109.5
C41 C43 H43E 109.5
H43D C43 H43E 109.5
C41 C43 H43F 109.5
H43D C43 H43F 109.5
H43E C43 H43F 109.5
N2 C44 C45 179.5(6)
C44 C45 H45A 109.5
C44 C45 H45B 109.5
H45A C45 H45B 109.5
C44 C45 H45C 109.5
H45A C45 H45C 109.5
H45B C45 H45C 109.5
C15 N1 C20 101.5(2)
C15 N1 C16 112.4(3)
C20 N1 C16 112.1(3)
C15 N1 Zr1 104.90(19)
C20 N1 Zr1 105.90(19)
C16 N1 Zr1 118.38(19)
C1 O1 Zr1 148.1(2)
C34 O2 Zr1 144.9(2)
C35 O3 Zr1 173.7(3)
C38 O4 Zr1 155.8(4)
C41 O5 Zr1 127.9(2)
C41 O5 H5 116.1
Zr1 O5 H5 116.1
O3 Zr1 O4 96.86(11)
O3 Zr1 O1 98.93(10)
O4 Zr1 O1 99.28(10)
O3 Zr1 O2 99.35(10)
O4 Zr1 O2 100.02(10)
O1 Zr1 O2 151.52(9)
O3 Zr1 O5 177.73(10)
O4 Zr1 O5 85.30(10)
O1 Zr1 O5 81.38(9)
O2 Zr1 O5 79.54(9)
O3 Zr1 N1 94.20(10)
O4 Zr1 N1 168.89(10)
O1 Zr1 N1 77.89(9)
O2 Zr1 N1 79.15(9)
O5 Zr1 N1 83.66(9)

loop_
_geom_bond_atom_site_label_1
_geom_bond_atom_site_label_2
_geom_bond_distance
C1 O1 1.350(4)
C1 C14 1.394(5)
C1 C2 1.416(5)
C2 C7 1.392(5)
C2 C3 1.535(5)
C3 C5 1.522(5)
C3 C4 1.532(5)
C3 C6 1.540(5)
C4 H4A 0.9800
C4 H4B 0.9800
C4 H4C 0.9800
C5 H5A 0.9800
C5 H5B 0.9800
C5 H5C 0.9800
C6 H6A 0.9800
C6 H6B 0.9800
C6 H6C 0.9800
C7 C8 1.399(5)
C7 H7 0.9500
C8 C13 1.388(5)
C8 C9 1.534(5)
C9 C12 1.525(5)
C9 C11 1.526(5)
C9 C10 1.535(5)
C10 H10A 0.9800
C10 H10B 0.9800
C10 H10C 0.9800
C11 H11A 0.9800
C11 H11B 0.9800
C11 H11C 0.9800
C12 H12A 0.9800
C12 H12B 0.9800
C12 H12C 0.9800
C13 C14 1.388(5)
C13 H13 0.9500
C14 C15 1.507(5)
C15 N1 1.516(4)
C15 H15A 0.9900
C15 H15B 0.9900
C16 C17 1.531(5)
C16 C19 1.532(5)
C16 C18 1.535(5)
C16 N1 1.536(4)
C17 H17A 0.9800
C17 H17B 0.9800
C17 H17C 0.9800
C18 H18A 0.9800
C18 H18B 0.9800
C18 H18C 0.9800
C19 H19A 0.9800
C19 H19B 0.9800
C19 H19C 0.9800
C20 C21 1.506(5)
C20 N1 1.518(4)
C20 H20A 0.9900
C20 H20B 0.9900
C21 C22 1.395(5)
C21 C34 1.403(5)
C22 C23 1.386(5)
C22 H22 0.9500
C23 C28 1.402(5)
C23 C24 1.531(5)
C24 C26 1.525(5)
C24 C27 1.528(6)
C24 C25 1.525(5)
C25 H25A 0.9800
C25 H25B 0.9800
C25 H25C 0.9800
C26 H26A 0.9800
C26 H26B 0.9800
C26 H26C 0.9800
C27 H27A 0.9800
C27 H27B 0.9800
C27 H27C 0.9800
C28 C29 1.396(5)
C28 H28 0.9500
C29 C34 1.408(5)
C29 C30 1.532(5)
C30 C33 1.532(6)
C30 C31 1.539(5)
C30 C32 1.538(6)
C31 H31A 0.9800
C31 H31B 0.9800
C31 H31C 0.9800
C32 H32A 0.9800
C32 H32B 0.9800
C32 H32C 0.9800
C33 H33A 0.9800
C33 H33B 0.9800
C33 H33C 0.9800
C34 O2 1.342(4)
C35 C37' 1.313(15)
C35 O3 1.421(5)
C35 C36 1.430(7)
C35 C37 1.539(9)
C35 C36' 1.581(17)
C35 H35 1.0000
C36 H36A 0.9800
C36 H36B 0.9800
C36 H36C 0.9800
C37 H37A 0.9800
C37 H37B 0.9800
C37 H37C 0.9800
C36' H36D 0.9800
C36' H36E 0.9800
C36' H36F 0.9800
C37' H35 1.2506
C37' H37D 0.9800
C37' H37E 0.9800
C37' H37F 0.9800
C38 O4 1.393(5)
C38 C40 1.396(7)
C38 C39 1.430(7)
C38 H38 1.0000
C39 H39A 0.9800
C39 H39B 0.9800
C39 H39C 0.9800
C40 H40A 0.9800
C40 H40B 0.9800
C40 H40C 0.9800
C41 C43' 1.456(2)
C41 C42' 1.457(2)
C41 O5 1.470(5)
C41 C42 1.464(2)
C41 C43 1.464(2)
C41 H41 1.0000
C42' H42A 0.9800
C42' H42B 0.9800
C42' H42C 0.9800
C43' H43A 0.9800
C43' H43B 0.9800
C43' H43C 0.9800
C42 H42D 0.9800
C42 H42E 0.9800
C42 H42F 0.9800
C43 H43D 0.9800
C43 H43E 0.9800
C43 H43F 0.9800
C44 N2 1.132(6)
C44 C45 1.434(7)
C45 H45A 0.9800
C45 H45B 0.9800
C45 H45C 0.9800
N1 Zr1 2.620(3)
O1 Zr1 2.012(2)
O2 Zr1 2.033(2)
O3 Zr1 1.921(2)
O4 Zr1 1.942(2)
O5 Zr1 2.339(2)
O5 H5 0.9500
